data_3500118
loop_
_publ_author_name
'Joachim Angelkort'
'Natalie Froese'
'Marcel Mix'

_journal_name_full 'Personal communication to COD'
_journal_year 2021
_chemical_formula_sum 'Al2 Ca2 O10.5'
_chemical_formula_weight 302.1
_space_group_IT_number 167
_space_group_name_Hall '-R 3 2"c'
_space_group_name_H-M_alt 'R -3 c :H'
_symmetry_cell_setting trigonal
_symmetry_Int_Tables_number 167
_symmetry_space_group_name_Hall '-R 3 2"c'
_symmetry_space_group_name_H-M 'R -3 c :H'
_audit_creation_method 'Jana2006 Version : 30/11/2020'
_cell_angle_alpha 90
_cell_angle_beta 90
_cell_angle_gamma 120
_cell_formula_units_Z 6
_cell_length_a 5.7987
_cell_length_b 5.7987
_cell_length_c 64.7643
_cell_measurement_temperature 293
_cell_volume 1885.939
_diffrn_ambient_temperature 293
_diffrn_radiation_type X-ray
_diffrn_radiation_wavelength 1.54187
_exptl_absorpt_coefficient_mu 9.618
_exptl_crystal_density_diffrn 1.596
_exptl_crystal_F_000 900
_cod_data_source_file C2AH8.cif
_cod_data_source_block global
_cod_original_cell_volume 1885.961
_cod_original_sg_symbol_Hall '-R 3;-2"c'
_cod_original_sg_symbol_H-M 'R -3 c'
_cod_database_code 3500118

loop_
_space_group_symop_id
_space_group_symop_operation_xyz
1 x,y,z
2 -y,x-y,z
3 -x+y,-x,z
4 y,x,-z+1/2
5 x-y,-y,-z+1/2
6 -x,-x+y,-z+1/2
7 -x,-y,-z
8 y,-x+y,-z
9 x-y,x,-z
10 -y,-x,z+1/2
11 -x+y,y,z+1/2
12 x,x-y,z+1/2
13 x+2/3,y+1/3,z+1/3
14 -y+2/3,x-y+1/3,z+1/3
15 -x+y+2/3,-x+1/3,z+1/3
16 y+2/3,x+1/3,-z+5/6
17 x-y+2/3,-y+1/3,-z+5/6
18 -x+2/3,-x+y+1/3,-z+5/6
19 -x+2/3,-y+1/3,-z+1/3
20 y+2/3,-x+y+1/3,-z+1/3
21 x-y+2/3,x+1/3,-z+1/3
22 -y+2/3,-x+1/3,z+5/6
23 -x+y+2/3,y+1/3,z+5/6
24 x+2/3,x-y+1/3,z+5/6
25 x+1/3,y+2/3,z+2/3
26 -y+1/3,x-y+2/3,z+2/3
27 -x+y+1/3,-x+2/3,z+2/3
28 y+1/3,x+2/3,-z+1/6
29 x-y+1/3,-y+2/3,-z+1/6
30 -x+1/3,-x+y+2/3,-z+1/6
31 -x+1/3,-y+2/3,-z+2/3
32 y+1/3,-x+y+2/3,-z+2/3
33 x-y+1/3,x+2/3,-z+2/3
34 -y+1/3,-x+2/3,z+1/6
35 -x+y+1/3,y+2/3,z+1/6
36 x+1/3,x-y+2/3,z+1/6

loop_
_atom_site_label
_atom_site_type_symbol
_atom_site_fract_x
_atom_site_fract_y
_atom_site_fract_z
_atom_site_adp_type
_atom_site_U_iso_or_equiv
_atom_site_site_symmetry_multiplicity
_atom_site_occupancy
_atom_site_calc_flag
_atom_site_refinement_flags
_atom_site_disorder_assembly
_atom_site_disorder_group
Ca Ca 0.666667 0.333333 0.667488 Uani 0.3669 12 1 d . . .
Al1 Al 0 0 0 Uani 0.2275 6 1 d . . .
O1 O 0.33613 0.086587 0.494946 Uani 0.3509 36 1 d . . .
O11 O 0.026826 0.329255 0.443494 Uiso 0.4397 36 0.5 d . . .
O2 O 0.666667 0.333333 0.083333 Uani 0.4389 6 0.5 d . . .
Al2 Al 0.666667 0.333333 0.910598 Uani 0.8008 12 0.5 d . . .
O12 O 0.666667 0.333333 0.968934 Uiso 1.0387 12 0.5 d . . .

loop_
_atom_site_aniso_label
_atom_site_aniso_type_symbol
_atom_site_aniso_U_11
_atom_site_aniso_U_22
_atom_site_aniso_U_33
_atom_site_aniso_U_12
_atom_site_aniso_U_13
_atom_site_aniso_U_23
Ca Ca 0.378255 0.378255 0.344186 0.189128 0 0
Al1 Al 0.273395 0.273395 0.135859 0.136698 0 0
O1 O 0.032773 0.339908 0.520308 -0.026568 0.02777 0.312068
O2 O 0.063121 0.063121 1.190324 0.03156 0 0
Al2 Al 0.669032 0.669032 1.064303 0.334516 0 0

loop_
_atom_type_symbol
_atom_type_scat_dispersion_real
_atom_type_scat_dispersion_imag
_atom_type_scat_source
Al 0.2130 0.2455 'International Tables Vol C tables 4.2.6.8 and 6.1.1.1'
Ca 0.3641 1.2855 'International Tables Vol C tables 4.2.6.8 and 6.1.1.1'
O 0.0492 0.0322 'International Tables Vol C tables 4.2.6.8 and 6.1.1.1'
